data_2230458
loop_
_publ_author_name
'Qing, Xiao-Yu'
'Huang, Yun-Chuang'
'Yang, Ling-Ling'
'Xie, Yong-Mei'

_publ_section_title
;
 6-Chloro-3-nitro-<i>N</i>-(propan-2-yl)pyridin-2-amine
;
_journal_coeditor_code RK2268
_journal_issue 6
_journal_name_full 'Acta Crystallographica Section E'
_journal_page_first o1480
_journal_paper_doi 10.1107/S1600536811018083
_journal_volume 67
_journal_year 2011
_chemical_formula_iupac 'C8 H10 Cl N3 O2'
_chemical_formula_moiety 'C8 H10 Cl N3 O2'
_chemical_formula_sum 'C8 H10 Cl N3 O2'
_chemical_formula_weight 215.64
_chemical_name_systematic
;
6-Chloro-3-nitro-<i>N</i>-(propan-2-yl)pyridin-2-amine
;
_space_group_IT_number 2
_symmetry_cell_setting triclinic
_symmetry_space_group_name_Hall '-P 1'
_symmetry_space_group_name_H-M 'P -1'
_atom_sites_solution_hydrogens geom
_atom_sites_solution_primary direct
_atom_sites_solution_secondary difmap
_audit_creation_method SHELXL97
_cell_angle_alpha 89.672(9)
_cell_angle_beta 86.252(9)
_cell_angle_gamma 78.860(9)
_cell_formula_units_Z 4
_cell_length_a 7.4283(8)
_cell_length_b 8.9573(10)
_cell_length_c 15.4301(17)
_cell_measurement_reflns_used 2782
_cell_measurement_temperature 295(2)
_cell_measurement_theta_max 29.2095
_cell_measurement_theta_min 3.0122
_cell_volume 1005.16(19)
_computing_cell_refinement '<i>CrysAlis PRO</i> (Oxford Diffraction, 2006)'
_computing_data_collection '<i>CrysAlis PRO</i> (Oxford Diffraction, 2006)'
_computing_data_reduction '<i>CrysAlis PRO</i> (Oxford Diffraction, 2006)'
_computing_molecular_graphics '<i>OLEX2</i> (Dolomanov <i>et al.</i>, 2009)'
_computing_publication_material '<i>OLEX2</i> (Dolomanov <i>et al.</i>, 2009)'
_computing_structure_refinement '<i>SHELXL97</i> (Sheldrick, 2008)'
_computing_structure_solution '<i>SHELXS97</i> (Sheldrick, 2008)'
_diffrn_ambient_temperature 295.0
_diffrn_detector_area_resol_mean 16.0874
_diffrn_measured_fraction_theta_full 0.992
_diffrn_measured_fraction_theta_max 0.992
_diffrn_measurement_device_type 'Oxford Diffraction Xcalibur Eos'
_diffrn_measurement_method \w
_diffrn_radiation_monochromator graphite
_diffrn_radiation_source 'fine-focus sealed tube'
_diffrn_radiation_type 'Mo K\a'
_diffrn_radiation_wavelength 0.7107
_diffrn_reflns_av_R_equivalents 0.0222
_diffrn_reflns_av_sigmaI/netI 0.0438
_diffrn_reflns_limit_h_max 8
_diffrn_reflns_limit_h_min -9
_diffrn_reflns_limit_k_max 11
_diffrn_reflns_limit_k_min -11
_diffrn_reflns_limit_l_max 19
_diffrn_reflns_limit_l_min -19
_diffrn_reflns_number 8239
_diffrn_reflns_theta_full 26.37
_diffrn_reflns_theta_max 26.37
_diffrn_reflns_theta_min 3.02
_exptl_absorpt_coefficient_mu 0.358
_exptl_absorpt_correction_T_max 1.0
_exptl_absorpt_correction_T_min 0.97071
_exptl_absorpt_correction_type multi-scan
_exptl_absorpt_process_details '(<i>CrysAlis PRO</i>; Oxford Diffraction, 2006)'
_exptl_crystal_colour colourless
_exptl_crystal_density_diffrn 1.425
_exptl_crystal_density_method 'not measured'
_exptl_crystal_description block
_exptl_crystal_F_000 448
_exptl_crystal_size_max 0.28
_exptl_crystal_size_mid 0.23
_exptl_crystal_size_min 0.18
_refine_diff_density_max 0.236
_refine_diff_density_min -0.206
_refine_ls_extinction_method none
_refine_ls_goodness_of_fit_ref 1.066
_refine_ls_hydrogen_treatment constr
_refine_ls_matrix_type full
_refine_ls_number_parameters 257
_refine_ls_number_reflns 4073
_refine_ls_number_restraints 0
_refine_ls_restrained_S_all 1.066
_refine_ls_R_factor_all 0.0928
_refine_ls_R_factor_gt 0.0609
_refine_ls_shift/su_max 0.000
_refine_ls_shift/su_mean 0.000
_refine_ls_structure_factor_coef Fsqd
_refine_ls_weighting_details 'calc w=1/[\s^2^(Fo^2^)+(0.0511P)^2^+0.4285P] where P=(Fo^2^+2Fc^2^)/3'
_refine_ls_weighting_scheme calc
_refine_ls_wR_factor_gt 0.1314
_refine_ls_wR_factor_ref 0.1488
_reflns_number_gt 2773
_reflns_number_total 4073
_reflns_threshold_expression I>2\s(I)
_cod_data_source_file rk2268.cif
_cod_data_source_block I
_cod_database_code 2230458
_cod_database_fobs_code 2230458

loop_
_space_group_symop_id
_space_group_symop_operation_xyz
1 'x, y, z'
2 '-x, -y, -z'

loop_
_atom_site_type_symbol
_atom_site_label
_atom_site_fract_x
_atom_site_fract_y
_atom_site_fract_z
_atom_site_U_iso_or_equiv
_atom_site_adp_type
_atom_site_calc_flag
_atom_site_refinement_flags
_atom_site_occupancy
_atom_site_symmetry_multiplicity
_atom_site_disorder_assembly
_atom_site_disorder_group
Cl Cl1 0.27337(14) -0.24866(9) 0.55983(6) 0.0755(3) Uani d . 1 1 . .
Cl Cl2 0.22248(13) 0.27284(9) 0.95299(6) 0.0649(3) Uani d . 1 1 . .
O O1 0.2452(5) 0.3317(3) 0.30153(16) 0.1036(10) Uani d . 1 1 . .
O O2 0.2403(4) 0.4488(3) 0.42175(16) 0.0911(9) Uani d . 1 1 . .
O O3 0.3152(4) 0.9485(3) 1.08072(16) 0.0773(7) Uani d . 1 1 . .
O O4 0.3156(4) 0.8329(3) 1.20304(15) 0.0806(8) Uani d . 1 1 . .
N N1 0.2670(3) 0.0404(3) 0.55475(14) 0.0438(6) Uani d . 1 1 . .
N N2 0.2640(4) 0.2945(3) 0.56967(15) 0.0510(6) Uani d . 1 1 . .
H H2 0.2646 0.3818 0.5464 0.061 Uiso calc R 1 1 . .
N N3 0.2445(4) 0.3306(4) 0.38070(18) 0.0692(8) Uani d . 1 1 . .
N N4 0.2595(3) 0.5533(2) 0.95342(14) 0.0420(5) Uani d . 1 1 . .
N N5 0.2928(4) 0.8005(3) 0.93459(15) 0.0504(6) Uani d . 1 1 . .
H H5 0.3087 0.8849 0.9562 0.060 Uiso calc R 1 1 . .
N N6 0.3082(4) 0.8333(3) 1.12380(17) 0.0573(7) Uani d . 1 1 . .
C C1 0.2645(4) -0.0767(3) 0.5049(2) 0.0476(7) Uani d . 1 1 . .
C C2 0.2568(4) -0.0768(4) 0.4162(2) 0.0576(8) Uani d . 1 1 . .
H H2A 0.2560 -0.1652 0.3850 0.069 Uiso calc R 1 1 . .
C C3 0.2504(4) 0.0606(4) 0.3764(2) 0.0563(8) Uani d . 1 1 . .
H H3 0.2456 0.0676 0.3164 0.068 Uiso calc R 1 1 . .
C C4 0.2512(4) 0.1893(3) 0.42550(18) 0.0487(7) Uani d . 1 1 . .
C C5 0.2595(4) 0.1783(3) 0.51714(17) 0.0421(6) Uani d . 1 1 . .
C C6 0.2678(4) 0.2846(3) 0.66435(17) 0.0452(7) Uani d . 1 1 . .
H H6 0.3556 0.1926 0.6783 0.054 Uiso calc R 1 1 . .
C C7 0.0831(4) 0.2722(4) 0.7059(2) 0.0684(9) Uani d . 1 1 . .
H H7B -0.0062 0.3597 0.6912 0.103 Uiso calc R 1 1 . .
H H7C 0.0894 0.2673 0.7679 0.103 Uiso calc R 1 1 . .
H H7A 0.0479 0.1818 0.6853 0.103 Uiso calc R 1 1 . .
C C8 0.3374(6) 0.4205(4) 0.6968(2) 0.0769(11) Uani d . 1 1 . .
H H8A 0.4551 0.4237 0.6680 0.115 Uiso calc R 1 1 . .
H H8C 0.3493 0.4121 0.7583 0.115 Uiso calc R 1 1 . .
H H8B 0.2520 0.5120 0.6847 0.115 Uiso calc R 1 1 . .
C C9 0.2499(4) 0.4388(3) 1.00420(19) 0.0439(7) Uani d . 1 1 . .
C C10 0.2613(4) 0.4363(3) 1.0939(2) 0.0503(7) Uani d . 1 1 . .
H H10 0.2556 0.3494 1.1264 0.060 Uiso calc R 1 1 . .
C C11 0.2814(4) 0.5690(4) 1.13095(19) 0.0493(7) Uani d . 1 1 . .
H H11 0.2892 0.5746 1.1907 0.059 Uiso calc R 1 1 . .
C C12 0.2901(4) 0.6956(3) 1.08053(18) 0.0428(6) Uani d . 1 1 . .
C C13 0.2804(4) 0.6865(3) 0.98920(18) 0.0405(6) Uani d . 1 1 . .
C C14 0.2811(4) 0.7920(3) 0.84014(18) 0.0481(7) Uani d . 1 1 . .
H H14 0.3504 0.6925 0.8201 0.058 Uiso calc R 1 1 . .
C C15 0.0870(5) 0.8048(6) 0.8159(2) 0.0928(14) Uani d . 1 1 . .
H H15C 0.0166 0.9022 0.8341 0.139 Uiso calc R 1 1 . .
H H15B 0.0344 0.7258 0.8439 0.139 Uiso calc R 1 1 . .
H H15A 0.0854 0.7946 0.7540 0.139 Uiso calc R 1 1 . .
C C16 0.3737(5) 0.9121(4) 0.7985(2) 0.0737(10) Uani d . 1 1 . .
H H16A 0.3745 0.9037 0.7365 0.111 Uiso calc R 1 1 . .
H H16B 0.4978 0.8982 0.8156 0.111 Uiso calc R 1 1 . .
H H16C 0.3078 1.0110 0.8169 0.111 Uiso calc R 1 1 . .

loop_
_atom_site_aniso_label
_atom_site_aniso_U_11
_atom_site_aniso_U_22
_atom_site_aniso_U_33
_atom_site_aniso_U_12
_atom_site_aniso_U_13
_atom_site_aniso_U_23
Cl1 0.1077(7) 0.0471(5) 0.0766(7) -0.0291(5) 0.0014(5) -0.0021(4)
Cl2 0.0873(6) 0.0453(5) 0.0662(6) -0.0228(4) -0.0058(4) 0.0016(4)
O1 0.177(3) 0.092(2) 0.0360(15) -0.0075(19) -0.0197(17) 0.0146(14)
O2 0.164(3) 0.0536(15) 0.0507(16) -0.0076(16) -0.0119(16) 0.0113(13)
O3 0.128(2) 0.0505(14) 0.0553(15) -0.0203(14) -0.0114(14) -0.0059(12)
O4 0.118(2) 0.0906(19) 0.0381(14) -0.0327(15) -0.0006(13) -0.0173(13)
N1 0.0527(14) 0.0420(13) 0.0369(13) -0.0108(10) -0.0001(11) -0.0027(11)
N2 0.0850(18) 0.0355(12) 0.0317(13) -0.0100(12) -0.0043(12) 0.0031(10)
N3 0.096(2) 0.0656(19) 0.0395(17) 0.0025(16) -0.0126(15) 0.0071(15)
N4 0.0463(13) 0.0424(13) 0.0370(13) -0.0089(10) -0.0009(10) 0.0026(11)
N5 0.0793(18) 0.0376(13) 0.0359(13) -0.0146(12) -0.0054(12) -0.0011(11)
N6 0.0691(18) 0.0601(17) 0.0418(16) -0.0106(13) -0.0013(13) -0.0112(14)
C1 0.0488(17) 0.0441(16) 0.0514(19) -0.0130(13) -0.0023(13) -0.0034(14)
C2 0.061(2) 0.061(2) 0.051(2) -0.0123(15) -0.0064(15) -0.0181(17)
C3 0.059(2) 0.071(2) 0.0363(17) -0.0060(16) -0.0079(14) -0.0083(16)
C4 0.0536(18) 0.0546(18) 0.0356(16) -0.0038(14) -0.0066(13) 0.0015(14)
C5 0.0476(16) 0.0429(16) 0.0344(15) -0.0051(12) -0.0022(12) -0.0028(12)
C6 0.0665(19) 0.0372(15) 0.0311(15) -0.0067(13) -0.0063(13) -0.0017(12)
C7 0.069(2) 0.083(2) 0.049(2) -0.0039(18) 0.0027(17) 0.0019(18)
C8 0.129(3) 0.054(2) 0.053(2) -0.028(2) -0.016(2) -0.0034(17)
C9 0.0434(16) 0.0430(16) 0.0451(17) -0.0083(12) -0.0017(13) 0.0028(13)
C10 0.0507(18) 0.0546(18) 0.0471(18) -0.0143(14) -0.0029(14) 0.0154(15)
C11 0.0485(17) 0.067(2) 0.0323(16) -0.0125(14) 0.0005(12) 0.0043(14)
C12 0.0435(16) 0.0474(16) 0.0367(16) -0.0073(12) -0.0008(12) -0.0055(13)
C13 0.0426(15) 0.0404(15) 0.0367(15) -0.0037(11) -0.0007(12) 0.0014(12)
C14 0.0665(19) 0.0433(16) 0.0363(16) -0.0139(14) -0.0075(14) 0.0038(13)
C15 0.072(3) 0.149(4) 0.059(2) -0.024(3) -0.011(2) 0.024(3)
C16 0.110(3) 0.068(2) 0.051(2) -0.036(2) -0.005(2) 0.0099(18)

loop_
_atom_type_symbol
_atom_type_description
_atom_type_scat_dispersion_real
_atom_type_scat_dispersion_imag
_atom_type_scat_source
C C 0.0033 0.0016 'International Tables Vol C Tables 4.2.6.8 and 6.1.1.4'
H H 0.0000 0.0000 'International Tables Vol C Tables 4.2.6.8 and 6.1.1.4'
Cl Cl 0.1484 0.1585 'International Tables Vol C Tables 4.2.6.8 and 6.1.1.4'
N N 0.0061 0.0033 'International Tables Vol C Tables 4.2.6.8 and 6.1.1.4'
O O 0.0106 0.0060 'International Tables Vol C Tables 4.2.6.8 and 6.1.1.4'

loop_
_geom_angle_atom_site_label_1
_geom_angle_atom_site_label_2
_geom_angle_atom_site_label_3
_geom_angle_site_symmetry_1
_geom_angle_site_symmetry_3
_geom_angle
_geom_angle_publ_flag
O1 N3 O2 . . 120.7(3) ?
O1 N3 C4 . . 119.2(3) ?
O2 N3 C4 . . 120.1(3) ?
O3 N6 C12 . . 119.4(2) ?
O4 N6 O3 . . 121.6(3) ?
O4 N6 C12 . . 118.9(3) ?
N1 C1 Cl1 . . 114.6(2) ?
N1 C1 C2 . . 126.9(3) ?
N1 C5 C4 . . 118.8(2) ?
N2 C5 N1 . . 116.6(2) ?
N2 C5 C4 . . 124.6(3) ?
N2 C6 H6 . . 108.1 ?
N2 C6 C7 . . 111.4(2) ?
N2 C6 C8 . . 108.3(2) ?
N4 C9 Cl2 . . 115.5(2) ?
N4 C9 C10 . . 126.5(3) ?
N4 C13 C12 . . 118.9(2) ?
N5 C13 N4 . . 116.6(2) ?
N5 C13 C12 . . 124.4(2) ?
N5 C14 H14 . . 107.9 ?
N5 C14 C15 . . 111.9(3) ?
N5 C14 C16 . . 108.4(2) ?
C1 N1 C5 . . 118.3(2) ?
C1 C2 H2A . . 122.0 ?
C2 C1 Cl1 . . 118.4(2) ?
C2 C3 H3 . . 120.0 ?
C2 C3 C4 . . 120.0(3) ?
C3 C2 C1 . . 116.0(3) ?
C3 C2 H2A . . 122.0 ?
C3 C4 N3 . . 117.8(3) ?
C3 C4 C5 . . 120.0(3) ?
C4 C3 H3 . . 120.0 ?
C5 N2 H2 . . 117.6 ?
C5 N2 C6 . . 124.8(2) ?
C5 C4 N3 . . 122.2(3) ?
C6 N2 H2 . . 117.6 ?
C6 C7 H7B . . 109.5 ?
C6 C7 H7C . . 109.5 ?
C6 C7 H7A . . 109.5 ?
C6 C8 H8A . . 109.5 ?
C6 C8 H8C . . 109.5 ?
C6 C8 H8B . . 109.5 ?
C7 C6 H6 . . 108.1 ?
C7 C6 C8 . . 112.7(3) ?
H7B C7 H7C . . 109.5 ?
H7B C7 H7A . . 109.5 ?
H7C C7 H7A . . 109.5 ?
C8 C6 H6 . . 108.1 ?
H8A C8 H8C . . 109.5 ?
H8A C8 H8B . . 109.5 ?
H8C C8 H8B . . 109.5 ?
C9 N4 C13 . . 118.6(2) ?
C9 C10 H10 . . 122.1 ?
C10 C9 Cl2 . . 118.0(2) ?
C10 C11 H11 . . 119.7 ?
C10 C11 C12 . . 120.5(3) ?
C11 C10 C9 . . 115.7(3) ?
C11 C10 H10 . . 122.1 ?
C11 C12 N6 . . 117.8(3) ?
C11 C12 C13 . . 119.7(3) ?
C12 C11 H11 . . 119.7 ?
C13 N5 H5 . . 117.7 ?
C13 N5 C14 . . 124.6(2) ?
C13 C12 N6 . . 122.5(3) ?
C14 N5 H5 . . 117.7 ?
C14 C15 H15C . . 109.5 ?
C14 C15 H15B . . 109.5 ?
C14 C15 H15A . . 109.5 ?
C14 C16 H16A . . 109.5 ?
C14 C16 H16B . . 109.5 ?
C14 C16 H16C . . 109.5 ?
C15 C14 H14 . . 107.9 ?
C15 C14 C16 . . 112.8(3) ?
H15C C15 H15B . . 109.5 ?
H15C C15 H15A . . 109.5 ?
H15B C15 H15A . . 109.5 ?
C16 C14 H14 . . 107.9 ?
H16A C16 H16B . . 109.5 ?
H16A C16 H16C . . 109.5 ?
H16B C16 H16C . . 109.5 ?

loop_
_geom_bond_atom_site_label_1
_geom_bond_atom_site_label_2
_geom_bond_site_symmetry_2
_geom_bond_distance
_geom_bond_publ_flag
Cl1 C1 . 1.746(3) ?
Cl2 C9 . 1.740(3) ?
O1 N3 . 1.221(3) ?
O2 N3 . 1.231(3) ?
O3 N6 . 1.232(3) ?
O4 N6 . 1.228(3) ?
N1 C1 . 1.308(3) ?
N1 C5 . 1.355(3) ?
N2 H2 . 0.8600 ?
N2 C5 . 1.329(3) ?
N2 C6 . 1.465(3) ?
N3 C4 . 1.432(4) ?
N4 C9 . 1.297(3) ?
N4 C13 . 1.357(3) ?
N5 H5 . 0.8600 ?
N5 C13 . 1.333(3) ?
N5 C14 . 1.469(3) ?
N6 C12 . 1.438(4) ?
C1 C2 . 1.374(4) ?
C2 H2A . 0.9300 ?
C2 C3 . 1.365(4) ?
C3 H3 . 0.9300 ?
C3 C4 . 1.384(4) ?
C4 C5 . 1.421(4) ?
C6 H6 . 0.9800 ?
C6 C7 . 1.500(4) ?
C6 C8 . 1.511(4) ?
C7 H7B . 0.9600 ?
C7 H7C . 0.9600 ?
C7 H7A . 0.9600 ?
C8 H8A . 0.9600 ?
C8 H8C . 0.9600 ?
C8 H8B . 0.9600 ?
C9 C10 . 1.392(4) ?
C10 H10 . 0.9300 ?
C10 C11 . 1.360(4) ?
C11 H11 . 0.9300 ?
C11 C12 . 1.381(4) ?
C12 C13 . 1.420(4) ?
C14 H14 . 0.9800 ?
C14 C15 . 1.496(4) ?
C14 C16 . 1.504(4) ?
C15 H15C . 0.9600 ?
C15 H15B . 0.9600 ?
C15 H15A . 0.9600 ?
C16 H16A . 0.9600 ?
C16 H16B . 0.9600 ?
C16 H16C . 0.9600 ?

loop_
_geom_hbond_atom_site_label_D
_geom_hbond_atom_site_label_H
_geom_hbond_atom_site_label_A
_geom_hbond_site_symmetry_A
_geom_hbond_distance_DH
_geom_hbond_distance_HA
_geom_hbond_distance_DA
_geom_hbond_angle_DHA
N2 H2 O2 . 0.86 2.02 2.660(3) 130
N5 H5 O3 . 0.86 2.01 2.653(3) 130
